data_4035633
loop_
_publ_author_name
'Bal, Ankita'
'Maiti, Saikat'
'Mal, Prasenjit'

_publ_section_title
;
 Iodine(III)-Enabled Distal C-H Functionalization of Biarylsulfonanilides.
;
_journal_issue 18
_journal_name_full 'The Journal of organic chemistry'
_journal_page_first 11278
_journal_page_last 11287
_journal_paper_doi 10.1021/acs.joc.8b01857
_journal_volume 83
_journal_year 2018
_chemical_formula_moiety 'C24 H25 N O3 S'
_chemical_formula_sum 'C24 H25 N O3 S'
_chemical_formula_weight 407.54
_space_group_crystal_system monoclinic
_space_group_IT_number 15
_space_group_name_Hall '-C 2yc'
_space_group_name_H-M_alt 'C 1 2/c 1'
_symmetry_Int_Tables_number 15
_audit_creation_date 2018-07-17
_audit_creation_method
;
Olex2 1.2
(compiled 2015.09.30 svn.r3233 for OlexSys, GUI svn.r5103)
;
_cell_angle_alpha 90
_cell_angle_beta 103.1115(19)
_cell_angle_gamma 90
_cell_formula_units_Z 8
_cell_length_a 24.0269(4)
_cell_length_b 11.51228(18)
_cell_length_c 15.7204(3)
_cell_measurement_reflns_used 14086
_cell_measurement_temperature 293(2)
_cell_measurement_theta_max 76.8980
_cell_measurement_theta_min 2.4550
_cell_volume 4234.97(13)
_computing_molecular_graphics 'Olex2 (Dolomanov et al., 2009)'
_computing_publication_material 'Olex2 (Dolomanov et al., 2009)'
_computing_structure_refinement 'olex2.refine (Bourhis et al., 2015)'
_computing_structure_solution 'SIR2004 (Burla et al., 2007)'
_diffrn_ambient_temperature 293
_diffrn_measured_fraction_theta_full 0.9800
_diffrn_measured_fraction_theta_max 0.9800
_diffrn_measurement_device 'four-circle diffractometer'
_diffrn_measurement_device_type 'SuperNova, Dual, Cu at home/near, Pilatus 200K'
_diffrn_measurement_method '\w scans'
_diffrn_orient_matrix_type 'CrysAlisPro convention (1999,Acta A55,543-557)'
_diffrn_radiation_type 'Cu K\a'
_diffrn_radiation_wavelength 1.54184
_diffrn_reflns_av_R_equivalents 0.0331
_diffrn_reflns_av_unetI/netI 0.0280
_diffrn_reflns_limit_h_max 25
_diffrn_reflns_limit_h_min -30
_diffrn_reflns_limit_k_max 14
_diffrn_reflns_limit_k_min -11
_diffrn_reflns_limit_l_max 19
_diffrn_reflns_limit_l_min -20
_diffrn_reflns_number 16343
_diffrn_reflns_theta_full 79.4429
_diffrn_reflns_theta_max 79.44
_diffrn_reflns_theta_min 3.78
_exptl_absorpt_coefficient_mu 1.555
_exptl_absorpt_correction_T_max 1.00000
_exptl_absorpt_correction_T_min 0.54832
_exptl_absorpt_correction_type multi-scan
_exptl_absorpt_process_details
;
CrysAlisPro 1.171.39.29d (Rigaku Oxford Diffraction, 2017)
Empirical absorption correction using spherical harmonics,
 implemented in SCALE3 ABSPACK scaling algorithm.
;
_exptl_crystal_colour 'clear light colourless'
_exptl_crystal_colour_lustre clear
_exptl_crystal_colour_modifier light
_exptl_crystal_colour_primary colourless
_exptl_crystal_density_diffrn 1.2783
_exptl_crystal_description block
_exptl_crystal_F_000 1735.6808
_exptl_crystal_size_max 0.32
_exptl_crystal_size_mid 0.24
_exptl_crystal_size_min 0.18
_refine_diff_density_max 0.4529
_refine_diff_density_min -0.5676
_refine_diff_density_rms 0.1175
_refine_ls_d_res_high 0.7842
_refine_ls_d_res_low 11.7002
_refine_ls_goodness_of_fit_ref 1.0278
_refine_ls_hydrogen_treatment constr
_refine_ls_matrix_type full
_refine_ls_number_constraints 41
_refine_ls_number_parameters 265
_refine_ls_number_reflns 4504
_refine_ls_number_restraints 0
_refine_ls_restrained_S_all 1.0278
_refine_ls_R_factor_all 0.0637
_refine_ls_R_factor_gt 0.0611
_refine_ls_shift/su_max 0.0000
_refine_ls_shift/su_mean 0.0000
_refine_ls_structure_factor_coef Fsqd
_refine_ls_weighting_details 'w=1/[\s^2^(Fo^2^)+(0.1134P)^2^+1.6913P] where P=(Fo^2^+2Fc^2^)/3'
_refine_ls_weighting_scheme calc
_refine_ls_wR_factor_gt 0.1662
_refine_ls_wR_factor_ref 0.1696
_reflns_Friedel_coverage 0.0
_reflns_limit_h_max 29
_reflns_limit_h_min -30
_reflns_limit_k_max 14
_reflns_limit_k_min 0
_reflns_limit_l_max 20
_reflns_limit_l_min 0
_reflns_number_gt 4102
_reflns_number_total 4504
_reflns_threshold_expression I>=2u(I)
_cod_data_source_file jo8b01857_si_002.cif
_cod_data_source_block pmal_348
_cod_original_cell_volume 4234.98(13)
_cod_database_code 4035633
_olex2_refinement_description
;
1. Fixed Uiso
 At 1.2 times of:
  All C(H) groups, All C(H,H) groups
 At 1.5 times of:
  All C(H,H,H) groups, All F(H) groups
2.a Secondary CH2 refined with riding coordinates:
 C7(H7a,H7b), C00M(H00a,H00b), C00P(H00i,H00j)
2.b Aromatic/amide H refined with riding coordinates:
 C00D(H00D), C00E(H00E), C3(H3), C00H(H00H), C00K(H00K), C00L(H00L),
 C00N(H00N), C00Q(H00Q), C00S(H00S)
2.c Idealised Me refined as rotating group:
 C00O(H00c,H00f,H00g), C8(H8a,H8b,H8c), C00T(H00m,H00o,H00p)
2.d Idealised tetrahedral OH refined as rotating group:
 F005(H005)
;
_olex2_submission_special_instructions 'No special instructions were received'

loop_
_space_group_symop_id
_space_group_symop_operation_xyz
1 x,y,z
2 -x,y,-z+1/2
3 -x,-y,-z
4 x,-y,z-1/2
5 x+1/2,y+1/2,z
6 -x+1/2,y+1/2,-z+1/2
7 -x+1/2,-y+1/2,-z
8 x+1/2,-y+1/2,z-1/2

loop_
_atom_site_label
_atom_site_type_symbol
_atom_site_fract_x
_atom_site_fract_y
_atom_site_fract_z
_atom_site_U_iso_or_equiv
_atom_site_adp_type
_atom_site_occupancy
_atom_site_refinement_flags_posn
S001 S 0.715168(18) 0.63669(4) 0.68138(3) 0.05216(17) Uani 1.000000 .
O002 O 0.71971(6) 0.75287(12) 0.65286(11) 0.0689(4) Uani 1.000000 .
N003 N 0.64467(6) 0.60009(12) 0.65785(10) 0.0476(3) Uani 1.000000 .
O004 O 0.73616(7) 0.60859(16) 0.77105(10) 0.0750(4) Uani 1.000000 .
O005 O 0.60965(9) 0.12976(10) 0.64120(17) 0.0902(6) Uani 1.000000 .
H005 H 0.5879(16) 0.1093(6) 0.672(2) 0.1353(10) Uiso 1.000000 GR
C6 C 0.61146(7) 0.63157(12) 0.57225(11) 0.0436(3) Uani 1.000000 .
C5 C 0.59131(7) 0.53091(12) 0.52476(11) 0.0432(3) Uani 1.000000 .
C10 C 0.60758(7) 0.43246(13) 0.58369(12) 0.0459(4) Uani 1.000000 .
C009 C 0.63717(7) 0.47605(14) 0.66373(12) 0.0479(4) Uani 1.000000 .
C00A C 0.74615(7) 0.54344(16) 0.61680(12) 0.0511(4) Uani 1.000000 .
C4 C 0.55717(8) 0.53970(16) 0.44040(12) 0.0519(4) Uani 1.000000 .
C1 C 0.59446(8) 0.74367(14) 0.54373(13) 0.0529(4) Uani 1.000000 .
C00D C 0.74308(9) 0.5738(2) 0.53038(13) 0.0644(5) Uani 1.000000 .
H00D H 0.72649(9) 0.6436(2) 0.50813(13) 0.0773(6) Uiso 1.000000 R
C00E C 0.59753(9) 0.31313(15) 0.57564(16) 0.0602(5) Uani 1.000000 .
H00E H 0.57786(9) 0.27994(15) 0.52353(16) 0.0723(6) Uiso 1.000000 R
C2 C 0.56158(9) 0.75175(17) 0.45733(14) 0.0605(5) Uani 1.000000 .
C3 C 0.54516(9) 0.65115(19) 0.40839(14) 0.0616(5) Uani 1.000000 .
H3 H 0.52494(9) 0.65954(19) 0.35082(14) 0.0739(6) Uiso 1.000000 R
C00H C 0.65613(9) 0.4077(2) 0.73703(16) 0.0645(5) Uani 1.000000 .
H00H H 0.67492(9) 0.4399(2) 0.79002(16) 0.0774(6) Uiso 1.000000 R
C7 C 0.53385(10) 0.4345(2) 0.38733(15) 0.0685(5) Uani 1.000000 .
H7a H 0.51742(10) 0.3822(2) 0.42338(15) 0.0822(7) Uiso 1.000000 R
H7b H 0.50348(10) 0.4587(2) 0.33870(15) 0.0822(7) Uiso 1.000000 R
C00J C 0.61846(10) 0.24684(16) 0.6495(2) 0.0729(7) Uani 1.000000 .
C00K C 0.77075(10) 0.4405(2) 0.65108(18) 0.0738(6) Uani 1.000000 .
H00K H 0.77324(10) 0.4219(2) 0.70939(18) 0.0886(7) Uiso 1.000000 R
C00L C 0.64607(9) 0.2900(2) 0.72839(19) 0.0742(6) Uani 1.000000 .
H00L H 0.65798(9) 0.2407(2) 0.77588(19) 0.0890(8) Uiso 1.000000 R
C00M C 0.60217(11) 0.84664(17) 0.6046(2) 0.0748(7) Uani 1.000000 .
H00a H 0.63633(11) 0.83564(17) 0.6505(2) 0.0897(8) Uiso 1.000000 R
H00b H 0.60733(11) 0.91624(17) 0.5725(2) 0.0897(8) Uiso 1.000000 R
C00N C 0.76505(13) 0.4985(3) 0.47813(18) 0.0872(8) Uani 1.000000 .
H00N H 0.76401(13) 0.5180(3) 0.42038(18) 0.1047(9) Uiso 1.000000 R
C00O C 0.55136(16) 0.86262(19) 0.6453(2) 0.0877(9) Uani 1.000000 .
H00c H 0.5177(2) 0.877(2) 0.6002(2) 0.1315(13) Uiso 1.000000 GR
H00f H 0.5461(6) 0.7938(8) 0.6770(13) 0.1315(13) Uiso 1.000000 GR
H00g H 0.5580(4) 0.9277(13) 0.6845(12) 0.1315(13) Uiso 1.000000 GR
C00P C 0.54080(13) 0.8676(2) 0.4164(2) 0.0858(8) Uani 1.000000 .
H00i H 0.50436(13) 0.8559(2) 0.3756(2) 0.1030(10) Uiso 1.000000 R
H00j H 0.53438(13) 0.9194(2) 0.4619(2) 0.1030(10) Uiso 1.000000 R
C00Q C 0.78842(15) 0.3950(3) 0.5114(3) 0.1038(11) Uani 1.000000 .
H00Q H 0.80235(15) 0.3438(3) 0.4754(3) 0.1246(13) Uiso 1.000000 R
C8 C 0.57899(14) 0.3696(3) 0.3522(2) 0.0934(10) Uani 1.000000 .
H8a H 0.5915(8) 0.4169(10) 0.3098(13) 0.1401(14) Uiso 1.000000 GR
H8b H 0.6110(5) 0.352(2) 0.3993(3) 0.1401(14) Uiso 1.000000 GR
H8c H 0.5630(4) 0.2985(12) 0.3252(16) 0.1401(14) Uiso 1.000000 GR
C00S C 0.79163(15) 0.3654(2) 0.5972(3) 0.1047(12) Uani 1.000000 .
H00S H 0.80784(15) 0.2950(2) 0.6189(3) 0.1256(14) Uiso 1.000000 R
C00T C 0.58027(18) 0.9247(3) 0.3698(3) 0.1161(14) Uani 1.000000 .
H00m H 0.5825(12) 0.8798(17) 0.3193(13) 0.174(2) Uiso 1.000000 GR
H00o H 0.5664(8) 1.0012(12) 0.352(2) 0.174(2) Uiso 1.000000 GR
H00p H 0.6175(4) 0.930(3) 0.4079(7) 0.174(2) Uiso 1.000000 GR

loop_
_atom_site_aniso_label
_atom_site_aniso_U_11
_atom_site_aniso_U_22
_atom_site_aniso_U_33
_atom_site_aniso_U_12
_atom_site_aniso_U_13
_atom_site_aniso_U_23
S001 0.0495(3) 0.0506(3) 0.0531(3) -0.00909(16) 0.00482(18) -0.00589(15)
O002 0.0642(8) 0.0457(7) 0.0918(10) -0.0154(6) 0.0071(7) -0.0078(7)
N003 0.0474(7) 0.0393(7) 0.0559(8) -0.0021(5) 0.0113(6) -0.0041(5)
O004 0.0726(9) 0.0947(11) 0.0511(8) -0.0152(8) 0.0006(7) -0.0061(7)
O005 0.0915(12) 0.0242(6) 0.163(2) -0.0003(6) 0.0466(12) 0.0183(7)
C6 0.0418(7) 0.0339(7) 0.0560(9) 0.0001(5) 0.0131(6) -0.0049(6)
C5 0.0412(7) 0.0338(7) 0.0573(9) 0.0002(5) 0.0167(6) -0.0062(6)
C10 0.0409(7) 0.0337(7) 0.0674(10) 0.0008(6) 0.0213(7) -0.0033(6)
C009 0.0430(8) 0.0411(8) 0.0630(10) 0.0012(6) 0.0189(7) 0.0042(7)
C00A 0.0424(8) 0.0520(9) 0.0592(10) -0.0047(6) 0.0122(7) 0.0043(7)
C4 0.0468(8) 0.0549(9) 0.0556(9) -0.0023(7) 0.0151(7) -0.0075(7)
C1 0.0511(9) 0.0325(7) 0.0780(11) 0.0021(6) 0.0206(8) -0.0015(7)
C00D 0.0583(10) 0.0743(12) 0.0600(11) -0.0053(9) 0.0123(8) 0.0052(9)
C00E 0.0566(10) 0.0346(8) 0.0958(14) -0.0019(7) 0.0303(10) -0.0057(8)
C2 0.0569(10) 0.0487(9) 0.0793(12) 0.0108(8) 0.0224(9) 0.0144(8)
C3 0.0558(10) 0.0696(12) 0.0592(10) 0.0073(9) 0.0125(8) 0.0077(8)
C00H 0.0522(10) 0.0652(12) 0.0763(13) 0.0012(9) 0.0147(9) 0.0191(10)
C7 0.0658(12) 0.0776(13) 0.0627(11) -0.0153(10) 0.0161(9) -0.0216(10)
C00J 0.0626(11) 0.0324(8) 0.133(2) 0.0039(8) 0.0426(13) 0.0158(10)
C00K 0.0638(12) 0.0694(13) 0.0958(16) 0.0149(10) 0.0341(12) 0.0247(12)
C00L 0.0549(10) 0.0611(12) 0.1086(18) 0.0050(9) 0.0228(11) 0.0339(12)
C00M 0.0755(13) 0.0335(8) 0.116(2) 0.0033(8) 0.0241(13) -0.0157(10)
C00N 0.0825(16) 0.113(2) 0.0730(15) -0.0089(16) 0.0312(13) -0.0139(14)
C00O 0.132(3) 0.0533(12) 0.0912(18) 0.0010(13) 0.0526(18) -0.0094(10)
C00P 0.0875(17) 0.0645(14) 0.111(2) 0.0251(12) 0.0348(16) 0.0350(13)
C00Q 0.100(2) 0.094(2) 0.137(3) -0.0004(17) 0.067(2) -0.025(2)
C8 0.106(2) 0.0943(19) 0.0949(19) -0.0237(15) 0.0549(17) -0.0436(15)
C00S 0.098(2) 0.0702(16) 0.166(4) 0.0219(14) 0.071(2) 0.0157(16)
C00T 0.139(3) 0.093(2) 0.138(3) 0.039(2) 0.077(3) 0.054(2)

loop_
_atom_type_symbol
_atom_type_scat_dispersion_real
_atom_type_scat_dispersion_imag
_atom_type_scat_Cromer_Mann_a1
_atom_type_scat_Cromer_Mann_a2
_atom_type_scat_Cromer_Mann_a3
_atom_type_scat_Cromer_Mann_a4
_atom_type_scat_Cromer_Mann_b1
_atom_type_scat_Cromer_Mann_b2
_atom_type_scat_Cromer_Mann_b3
_atom_type_scat_Cromer_Mann_b4
_atom_type_scat_Cromer_Mann_c
_atom_type_scat_source
_atom_type_scat_dispersion_source
H 0.00000 0.00000 0.49300 0.32291 0.14019 0.04081 10.51090 26.12570 3.14236 57.79970 0.0030380000826 'International Tables Volume C Table 6.1.1.4 (pp. 500-502)' 'Henke, Gullikson and Davis, At. Data and Nucl. Data Tables, 1993, 54, 2'
C 0.01920 0.00962 2.31000 1.02000 1.58860 0.86500 20.84390 10.20750 0.56870 51.65120 0.215599998832 'International Tables Volume C Table 6.1.1.4 (pp. 500-502)' 'Henke, Gullikson and Davis, At. Data and Nucl. Data Tables, 1993, 54, 2'
S 0.33537 0.55136 6.90530 5.20340 1.43790 1.58630 1.46790 22.21510 0.25360 56.17200 0.866900026798 'International Tables Volume C Table 6.1.1.4 (pp. 500-502)' 'Henke, Gullikson and Davis, At. Data and Nucl. Data Tables, 1993, 54, 2'
O 0.05239 0.03377 3.04850 2.28680 1.54630 0.86700 13.27710 5.70110 0.32390 32.90890 0.250800013542 'International Tables Volume C Table 6.1.1.4 (pp. 500-502)' 'Henke, Gullikson and Davis, At. Data and Nucl. Data Tables, 1993, 54, 2'
N 0.03256 0.01839 12.21260 3.13220 2.01250 1.16630 0.00570 9.89330 28.99750 0.58260 -11.5290002823 'International Tables Volume C Table 6.1.1.4 (pp. 500-502)' 'Henke, Gullikson and Davis, At. Data and Nucl. Data Tables, 1993, 54, 2'

loop_
_geom_angle_atom_site_label_1
_geom_angle_atom_site_label_2
_geom_angle_atom_site_label_3
_geom_angle
N003 S001 O002 107.93(8)
O004 S001 O002 119.39(10)
O004 S001 N003 105.71(9)
C00A S001 O002 108.64(9)
C00A S001 N003 104.75(8)
C00A S001 O004 109.42(10)
C6 N003 S001 116.86(11)
C009 N003 S001 111.29(11)
C009 N003 C6 104.88(12)
C00J O005 H005 109.5
C5 C6 N003 109.81(13)
C1 C6 N003 126.14(15)
C1 C6 C5 123.48(17)
C10 C5 C6 107.03(15)
C4 C5 C6 120.20(15)
C4 C5 C10 132.39(15)
C009 C10 C5 107.60(14)
C00E C10 C5 133.69(17)
C00E C10 C009 118.66(17)
C10 C009 N003 110.13(14)
C00H C009 N003 126.36(18)
C00H C009 C10 123.50(17)
C00D C00A S001 118.48(15)
C00K C00A S001 120.03(16)
C00K C00A C00D 121.4(2)
C3 C4 C5 116.21(16)
C7 C4 C5 122.22(18)
C7 C4 C3 121.6(2)
C2 C1 C6 115.41(16)
C00M C1 C6 122.52(19)
C00M C1 C2 121.36(18)
H00D C00D C00A 120.58(13)
C00N C00D C00A 118.8(2)
C00N C00D H00D 120.58(16)
H00E C00E C10 121.82(12)
C00J C00E C10 116.4(2)
C00J C00E H00E 121.82(13)
C3 C2 C1 120.14(17)
C00P C2 C1 121.7(2)
C00P C2 C3 118.1(2)
C2 C3 C4 123.96(19)
H3 C3 C4 118.02(12)
H3 C3 C2 118.02(12)
H00H C00H C009 121.31(13)
C00L C00H C009 117.4(2)
C00L C00H H00H 121.31(15)
H7a C7 C4 108.98(11)
H7b C7 C4 108.98(13)
H7b C7 H7a 107.8
C8 C7 C4 113.00(19)
C8 C7 H7a 108.98(16)
C8 C7 H7b 108.98(17)
C00E C00J O005 116.4(3)
C00L C00J O005 118.7(2)
C00L C00J C00E 124.88(18)
H00K C00K C00A 120.60(14)
C00S C00K C00A 118.8(3)
C00S C00K H00K 120.60(18)
C00J C00L C00H 119.2(2)
H00L C00L C00H 120.41(15)
H00L C00L C00J 120.41(12)
H00a C00M C1 109.29(12)
H00b C00M C1 109.29(13)
H00b C00M H00a 107.9
C00O C00M C1 111.66(19)
C00O C00M H00a 109.29(18)
C00O C00M H00b 109.29(13)
H00N C00N C00D 120.06(16)
C00Q C00N C00D 119.9(3)
C00Q C00N H00N 120.06(18)
H00c C00O C00M 109.5
H00f C00O C00M 109.5
H00f C00O H00c 109.5
H00g C00O C00M 109.5
H00g C00O H00c 109.5
H00g C00O H00f 109.5
H00i C00P C2 108.63(15)
H00j C00P C2 108.63(15)
H00j C00P H00i 107.6
C00T C00P C2 114.5(2)
C00T C00P H00i 108.6(2)
C00T C00P H00j 108.6(2)
H00Q C00Q C00N 119.44(18)
C00S C00Q C00N 121.1(3)
C00S C00Q H00Q 119.44(18)
H8a C8 C7 109.5
H8b C8 C7 109.5
H8b C8 H8a 109.5
H8c C8 C7 109.5
H8c C8 H8a 109.5
H8c C8 H8b 109.5
C00Q C00S C00K 119.9(3)
H00S C00S C00K 120.05(18)
H00S C00S C00Q 120.05(18)
H00m C00T C00P 109.5
H00o C00T C00P 109.5
H00o C00T H00m 109.5
H00p C00T C00P 109.5
H00p C00T H00m 109.5
H00p C00T H00o 109.5

loop_
_geom_bond_atom_site_label_1
_geom_bond_atom_site_label_2
_geom_bond_distance
S001 O002 1.4227(15)
S001 N003 1.7027(15)
S001 O004 1.4225(16)
S001 C00A 1.7551(19)
N003 C6 1.446(2)
N003 C009 1.445(2)
O005 H005 0.8200
O005 C00J 1.366(2)
C6 C5 1.404(2)
C6 C1 1.396(2)
C5 C10 1.460(2)
C5 C4 1.396(3)
C10 C009 1.391(3)
C10 C00E 1.396(2)
C009 C00H 1.385(3)
C00A C00D 1.388(3)
C00A C00K 1.379(3)
C4 C3 1.385(3)
C4 C7 1.505(3)
C1 C2 1.411(3)
C1 C00M 1.509(3)
C00D H00D 0.9300
C00D C00N 1.379(4)
C00E H00E 0.9300
C00E C00J 1.385(3)
C2 C3 1.397(3)
C2 C00P 1.516(3)
C3 H3 0.9300
C00H H00H 0.9300
C00H C00L 1.377(3)
C7 H7a 0.9700
C7 H7b 0.9700
C7 C8 1.521(3)
C00J C00L 1.361(4)
C00K H00K 0.9300
C00K C00S 1.381(4)
C00L H00L 0.9300
C00M H00a 0.9700
C00M H00b 0.9700
C00M C00O 1.512(4)
C00N H00N 0.9300
C00N C00Q 1.370(5)
C00O H00c 0.9600
C00O H00f 0.9600
C00O H00g 0.9600
C00P H00i 0.9700
C00P H00j 0.9700
C00P C00T 1.477(4)
C00Q H00Q 0.9300
C00Q C00S 1.376(5)
C8 H8a 0.9600
C8 H8b 0.9600
C8 H8c 0.9600
C00S H00S 0.9300
C00T H00m 0.9600
C00T H00o 0.9600
C00T H00p 0.9600
